data_1569768
loop_
_publ_author_name
'Aliyeva, Vusala A.'
'Gurbanov, Atash V.'
'Mahmoud, Abdallah G.'
'Gomila, Rosa M.'
'Frontera, Antonio'
'Mahmudov, Kamran T.'
'Pombeiro, Armando J. L.'

_publ_section_title
;
 Chalcogen bonding in copper(II)-mediated synthesis.
;
_journal_issue 0
_journal_name_full 'Faraday discussions'
_journal_page_first 77
_journal_page_last 95
_journal_paper_doi 10.1039/d2fd00160h
_journal_volume 244
_journal_year 2023
_chemical_formula_moiety 'C19 H17 N O Se'
_chemical_formula_sum 'C19 H17 N O Se'
_chemical_formula_weight 354.29
_space_group_crystal_system monoclinic
_space_group_IT_number 15
_space_group_name_Hall '-C 2yc'
_space_group_name_H-M_alt 'C 1 2/c 1'
_atom_sites_solution_hydrogens mixed
_atom_sites_solution_primary direct
_atom_sites_solution_secondary difmap
_audit_creation_method SHELXL-2019/1
_audit_update_record
;
2022-10-18 deposited with the CCDC.	2023-04-21 downloaded from the CCDC.
;
_cell_angle_alpha 90
_cell_angle_beta 96.111(2)
_cell_angle_gamma 90
_cell_formula_units_Z 8
_cell_length_a 30.890(2)
_cell_length_b 5.5621(3)
_cell_length_c 18.6660(12)
_cell_measurement_reflns_used 7012
_cell_measurement_temperature 150(2)
_cell_measurement_theta_max 26.46
_cell_measurement_theta_min 2.44
_cell_volume 3188.8(3)
_computing_cell_refinement 'Bruker SAINT'
_computing_data_collection 'Bruker APEX3'
_computing_data_reduction 'Bruker SAINT'
_computing_molecular_graphics 'Bruker SHELXTL'
_computing_publication_material 'Bruker SHELXTL'
_computing_structure_refinement 'SHELXL-2019/1 (Sheldrick, 2019)'
_computing_structure_solution 'SHELXT-2019/1 (Sheldrick, 2019)'
_diffrn_ambient_temperature 150(2)
_diffrn_measured_fraction_theta_full 0.998
_diffrn_measured_fraction_theta_max 0.994
_diffrn_measurement_device_type 'Bruker D8 Quest PHOTON 100 detector'
_diffrn_measurement_method '\f and \w scans'
_diffrn_radiation_type MoK\a
_diffrn_radiation_wavelength 0.71073
_diffrn_reflns_av_R_equivalents 0.0441
_diffrn_reflns_av_unetI/netI 0.0264
_diffrn_reflns_Laue_measured_fraction_full 0.998
_diffrn_reflns_Laue_measured_fraction_max 0.994
_diffrn_reflns_limit_h_max 38
_diffrn_reflns_limit_h_min -38
_diffrn_reflns_limit_k_max 6
_diffrn_reflns_limit_k_min -7
_diffrn_reflns_limit_l_max 23
_diffrn_reflns_limit_l_min -23
_diffrn_reflns_number 22589
_diffrn_reflns_point_group_measured_fraction_full 0.998
_diffrn_reflns_point_group_measured_fraction_max 0.994
_diffrn_reflns_theta_full 25.242
_diffrn_reflns_theta_max 26.830
_diffrn_reflns_theta_min 2.195
_exptl_absorpt_coefficient_mu 2.356
_exptl_absorpt_correction_T_max 0.764
_exptl_absorpt_correction_T_min 0.581
_exptl_absorpt_correction_type multi-scan
_exptl_absorpt_process_details 'SADABS (Bruker, 2008)'
_exptl_crystal_colour yellow
_exptl_crystal_density_diffrn 1.476
_exptl_crystal_description plate
_exptl_crystal_F_000 1440
_exptl_crystal_size_max 0.250
_exptl_crystal_size_mid 0.200
_exptl_crystal_size_min 0.110
_refine_diff_density_max 0.344
_refine_diff_density_min -0.392
_refine_diff_density_rms 0.053
_refine_ls_extinction_method none
_refine_ls_goodness_of_fit_ref 1.030
_refine_ls_hydrogen_treatment constr
_refine_ls_matrix_type full
_refine_ls_number_parameters 199
_refine_ls_number_reflns 3387
_refine_ls_number_restraints 0
_refine_ls_restrained_S_all 1.030
_refine_ls_R_factor_all 0.0359
_refine_ls_R_factor_gt 0.0247
_refine_ls_shift/su_max 0.001
_refine_ls_shift/su_mean 0.000
_refine_ls_structure_factor_coef Fsqd
_refine_ls_weighting_details 'w=1/[\s^2^(Fo^2^)+(0.0216P)^2^+3.7026P] where P=(Fo^2^+2Fc^2^)/3'
_refine_ls_weighting_scheme calc
_refine_ls_wR_factor_gt 0.0530
_refine_ls_wR_factor_ref 0.0570
_reflns_Friedel_coverage 0.000
_reflns_number_gt 2821
_reflns_number_total 3387
_reflns_threshold_expression 'I > 2\s(I)'
_cod_data_source_file d2fd00160h8.cif
_cod_data_source_block cd1_a
_cod_original_cell_volume 3188.9(3)
_cod_original_sg_symbol_H-M 'C 2/c'
_cod_database_code 1569768
_shelx_shelxl_version_number 2019/1
_shelx_space_group_comment
;
The symmetry employed for this shelxl refinement is uniquely defined
by the following loop, which should always be used as a source of
symmetry information in preference to the above space-group names.
They are only intended as comments.
;
_shelx_estimated_absorpt_t_min 0.590
_shelx_estimated_absorpt_t_max 0.782

loop_
_space_group_symop_operation_xyz
'x, y, z'
'-x, y, -z+1/2'
'x+1/2, y+1/2, z'
'-x+1/2, y+1/2, -z+1/2'
'-x, -y, -z'
'x, -y, z-1/2'
'-x+1/2, -y+1/2, -z'
'x+1/2, -y+1/2, z-1/2'

loop_
_atom_site_label
_atom_site_type_symbol
_atom_site_fract_x
_atom_site_fract_y
_atom_site_fract_z
_atom_site_U_iso_or_equiv
_atom_site_adp_type
_atom_site_occupancy
_atom_site_site_symmetry_order
_atom_site_calc_flag
_atom_site_refinement_flags_posn
_atom_site_refinement_flags_adp
_atom_site_refinement_flags_occupancy
_atom_site_disorder_assembly
_atom_site_disorder_group
Se1 Se 0.43985(2) 0.10303(4) 0.71301(2) 0.02745(7) Uani 1 1 d . . . . .
O1 O 0.47657(4) 0.2003(3) 0.45959(8) 0.0340(3) Uani 1 1 d . . . . .
N1 N 0.43466(5) -0.0694(3) 0.54364(8) 0.0238(3) Uani 1 1 d . . . . .
H1N H 0.459811 -0.034760 0.524044 0.029 Uiso 1 1 d R U . . .
C1 C 0.37985(6) 0.0138(4) 0.71647(10) 0.0255(4) Uani 1 1 d . . . . .
C2 C 0.34733(7) 0.1632(4) 0.68415(11) 0.0310(4) Uani 1 1 d . . . . .
H2A H 0.354776 0.305164 0.659979 0.037 Uiso 1 1 calc R U . . .
C3 C 0.30385(7) 0.1036(5) 0.68737(12) 0.0380(5) Uani 1 1 d . . . . .
H3A H 0.281619 0.205989 0.665503 0.046 Uiso 1 1 calc R U . . .
C4 C 0.29277(7) -0.1022(4) 0.72198(12) 0.0377(5) Uani 1 1 d . . . . .
H4A H 0.262994 -0.142538 0.723442 0.045 Uiso 1 1 calc R U . . .
C5 C 0.32508(7) -0.2507(4) 0.75472(12) 0.0349(5) Uani 1 1 d . . . . .
H5A H 0.317447 -0.392586 0.778787 0.042 Uiso 1 1 calc R U . . .
C6 C 0.36866(6) -0.1921(4) 0.75233(11) 0.0292(4) Uani 1 1 d . . . . .
H6A H 0.390785 -0.292896 0.775257 0.035 Uiso 1 1 calc R U . . .
C7 C 0.45960(6) -0.1900(4) 0.66862(10) 0.0252(4) Uani 1 1 d . . . . .
H7A H 0.490526 -0.169741 0.660381 0.030 Uiso 1 1 calc R U . . .
H7B H 0.457970 -0.325160 0.702753 0.030 Uiso 1 1 calc R U . . .
C8 C 0.43354(6) -0.2559(4) 0.59738(10) 0.0250(4) Uani 1 1 d . . . . .
H8A H 0.445396 -0.406308 0.578873 0.030 Uiso 1 1 calc R U . . .
H8B H 0.402920 -0.286353 0.605832 0.030 Uiso 1 1 calc R U . . .
C9 C 0.40163(6) 0.0706(4) 0.52258(9) 0.0234(4) Uani 1 1 d . . . . .
H9A H 0.374927 0.038576 0.541724 0.028 Uiso 1 1 calc R U . . .
C10 C 0.40214(6) 0.2633(4) 0.47441(9) 0.0229(4) Uani 1 1 d . . . . .
C11 C 0.44246(6) 0.3247(4) 0.44614(10) 0.0254(4) Uani 1 1 d . . . . .
C12 C 0.44299(6) 0.5395(4) 0.40267(10) 0.0286(4) Uani 1 1 d . . . . .
H12A H 0.469215 0.584392 0.383862 0.034 Uiso 1 1 calc R U . . .
C13 C 0.40728(6) 0.6783(4) 0.38802(10) 0.0295(4) Uani 1 1 d . . . . .
H13A H 0.409185 0.819530 0.359901 0.035 Uiso 1 1 calc R U . . .
C14 C 0.36644(6) 0.6178(4) 0.41390(10) 0.0261(4) Uani 1 1 d . . . . .
C15 C 0.32981(7) 0.7665(4) 0.39712(11) 0.0322(5) Uani 1 1 d . . . . .
H15A H 0.332314 0.906557 0.368717 0.039 Uiso 1 1 calc R U . . .
C16 C 0.29048(7) 0.7113(4) 0.42135(12) 0.0374(5) Uani 1 1 d . . . . .
H16A H 0.265962 0.812816 0.410051 0.045 Uiso 1 1 calc R U . . .
C17 C 0.28699(7) 0.5052(4) 0.46261(12) 0.0375(5) Uani 1 1 d . . . . .
H17A H 0.259784 0.465740 0.478996 0.045 Uiso 1 1 calc R U . . .
C18 C 0.32235(6) 0.3573(4) 0.48009(11) 0.0318(5) Uani 1 1 d . . . . .
H18A H 0.319109 0.217725 0.508349 0.038 Uiso 1 1 calc R U . . .
C19 C 0.36341(6) 0.4101(4) 0.45665(9) 0.0242(4) Uani 1 1 d . . . . .

loop_
_atom_site_aniso_label
_atom_site_aniso_U_11
_atom_site_aniso_U_22
_atom_site_aniso_U_33
_atom_site_aniso_U_23
_atom_site_aniso_U_13
_atom_site_aniso_U_12
Se1 0.02853(10) 0.02504(11) 0.02927(11) -0.00570(9) 0.00541(7) -0.00448(8)
O1 0.0232(7) 0.0416(9) 0.0383(8) 0.0089(7) 0.0078(6) 0.0047(6)
N1 0.0200(7) 0.0306(10) 0.0211(7) 0.0005(7) 0.0037(6) -0.0014(6)
C1 0.0301(10) 0.0240(10) 0.0225(9) -0.0040(8) 0.0038(7) 0.0012(8)
C2 0.0363(11) 0.0269(12) 0.0300(10) 0.0022(8) 0.0041(8) 0.0056(8)
C3 0.0300(10) 0.0471(14) 0.0370(11) -0.0016(11) 0.0036(9) 0.0118(10)
C4 0.0272(10) 0.0466(14) 0.0394(12) -0.0093(11) 0.0049(9) -0.0035(10)
C5 0.0370(11) 0.0288(13) 0.0401(12) -0.0038(9) 0.0091(9) -0.0073(9)
C6 0.0311(10) 0.0256(11) 0.0309(10) 0.0008(9) 0.0029(8) 0.0020(8)
C7 0.0253(9) 0.0260(10) 0.0242(9) 0.0011(8) 0.0026(7) 0.0026(8)
C8 0.0258(9) 0.0238(11) 0.0255(9) -0.0021(8) 0.0033(7) -0.0007(7)
C9 0.0195(8) 0.0312(11) 0.0194(8) -0.0047(8) 0.0015(7) -0.0022(7)
C10 0.0218(9) 0.0266(11) 0.0202(9) -0.0032(7) 0.0021(7) -0.0012(7)
C11 0.0245(9) 0.0306(11) 0.0210(9) -0.0028(8) 0.0024(7) 0.0003(8)
C12 0.0286(10) 0.0337(13) 0.0242(9) -0.0004(8) 0.0070(8) -0.0017(8)
C13 0.0379(11) 0.0291(11) 0.0221(9) -0.0002(8) 0.0060(8) -0.0002(9)
C14 0.0291(9) 0.0278(11) 0.0210(9) -0.0043(8) 0.0012(7) 0.0002(8)
C15 0.0371(11) 0.0287(12) 0.0298(10) -0.0019(9) -0.0011(8) 0.0052(9)
C16 0.0301(11) 0.0377(13) 0.0428(12) -0.0047(10) -0.0032(9) 0.0102(9)
C17 0.0234(10) 0.0408(13) 0.0485(13) -0.0030(11) 0.0050(9) 0.0009(9)
C18 0.0259(10) 0.0339(13) 0.0355(11) 0.0009(9) 0.0028(8) -0.0007(8)
C19 0.0225(9) 0.0278(11) 0.0218(9) -0.0054(8) 0.0001(7) -0.0009(8)

loop_
_atom_type_symbol
_atom_type_description
_atom_type_scat_dispersion_real
_atom_type_scat_dispersion_imag
_atom_type_scat_source
C C 0.0033 0.0016 'International Tables Vol C Tables 4.2.6.8 and 6.1.1.4'
H H 0.0000 0.0000 'International Tables Vol C Tables 4.2.6.8 and 6.1.1.4'
N N 0.0061 0.0033 'International Tables Vol C Tables 4.2.6.8 and 6.1.1.4'
O O 0.0106 0.0060 'International Tables Vol C Tables 4.2.6.8 and 6.1.1.4'
Se Se -0.0929 2.2259 'International Tables Vol C Tables 4.2.6.8 and 6.1.1.4'

loop_
_geom_angle_atom_site_label_1
_geom_angle_atom_site_label_2
_geom_angle_atom_site_label_3
_geom_angle
_geom_angle_site_symmetry_1
_geom_angle_site_symmetry_3
_geom_angle_publ_flag
C1 Se1 C7 98.29(8) . . ?
C9 N1 C8 124.01(15) . . ?
C9 N1 H1N 115.0 . . ?
C8 N1 H1N 120.9 . . ?
C6 C1 C2 119.75(18) . . ?
C6 C1 Se1 121.23(15) . . ?
C2 C1 Se1 118.98(16) . . ?
C3 C2 C1 119.7(2) . . ?
C3 C2 H2A 120.2 . . ?
C1 C2 H2A 120.2 . . ?
C4 C3 C2 120.5(2) . . ?
C4 C3 H3A 119.7 . . ?
C2 C3 H3A 119.7 . . ?
C3 C4 C5 119.97(19) . . ?
C3 C4 H4A 120.0 . . ?
C5 C4 H4A 120.0 . . ?
C4 C5 C6 120.0(2) . . ?
C4 C5 H5A 120.0 . . ?
C6 C5 H5A 120.0 . . ?
C1 C6 C5 120.04(19) . . ?
C1 C6 H6A 120.0 . . ?
C5 C6 H6A 120.0 . . ?
C8 C7 Se1 114.23(13) . . ?
C8 C7 H7A 108.7 . . ?
Se1 C7 H7A 108.7 . . ?
C8 C7 H7B 108.7 . . ?
Se1 C7 H7B 108.7 . . ?
H7A C7 H7B 107.6 . . ?
N1 C8 C7 112.55(16) . . ?
N1 C8 H8A 109.1 . . ?
C7 C8 H8A 109.1 . . ?
N1 C8 H8B 109.1 . . ?
C7 C8 H8B 109.1 . . ?
H8A C8 H8B 107.8 . . ?
N1 C9 C10 125.88(16) . . ?
N1 C9 H9A 117.1 . . ?
C10 C9 H9A 117.1 . . ?
C9 C10 C11 118.99(17) . . ?
C9 C10 C19 120.64(16) . . ?
C11 C10 C19 120.25(17) . . ?
O1 C11 C10 122.10(18) . . ?
O1 C11 C12 120.37(17) . . ?
C10 C11 C12 117.52(17) . . ?
C13 C12 C11 121.91(18) . . ?
C13 C12 H12A 119.0 . . ?
C11 C12 H12A 119.0 . . ?
C12 C13 C14 121.68(19) . . ?
C12 C13 H13A 119.2 . . ?
C14 C13 H13A 119.2 . . ?
C15 C14 C19 120.36(18) . . ?
C15 C14 C13 120.02(19) . . ?
C19 C14 C13 119.62(18) . . ?
C16 C15 C14 120.8(2) . . ?
C16 C15 H15A 119.6 . . ?
C14 C15 H15A 119.6 . . ?
C15 C16 C17 119.3(2) . . ?
C15 C16 H16A 120.4 . . ?
C17 C16 H16A 120.4 . . ?
C18 C17 C16 121.1(2) . . ?
C18 C17 H17A 119.5 . . ?
C16 C17 H17A 119.5 . . ?
C17 C18 C19 121.1(2) . . ?
C17 C18 H18A 119.4 . . ?
C19 C18 H18A 119.4 . . ?
C14 C19 C18 117.34(17) . . ?
C14 C19 C10 118.97(16) . . ?
C18 C19 C10 123.69(19) . . ?

loop_
_geom_bond_atom_site_label_1
_geom_bond_atom_site_label_2
_geom_bond_distance
_geom_bond_site_symmetry_2
_geom_bond_publ_flag
Se1 C1 1.9263(19) . ?
Se1 C7 1.955(2) . ?
O1 C11 1.263(2) . ?
N1 C9 1.311(2) . ?
N1 C8 1.446(2) . ?
N1 H1N 0.9139 . ?
C1 C6 1.389(3) . ?
C1 C2 1.391(3) . ?
C2 C3 1.391(3) . ?
C2 H2A 0.9500 . ?
C3 C4 1.375(3) . ?
C3 H3A 0.9500 . ?
C4 C5 1.387(3) . ?
C4 H4A 0.9500 . ?
C5 C6 1.390(3) . ?
C5 H5A 0.9500 . ?
C6 H6A 0.9500 . ?
C7 C8 1.524(3) . ?
C7 H7A 0.9900 . ?
C7 H7B 0.9900 . ?
C8 H8A 0.9900 . ?
C8 H8B 0.9900 . ?
C9 C10 1.400(3) . ?
C9 H9A 0.9500 . ?
C10 C11 1.444(2) . ?
C10 C19 1.457(3) . ?
C11 C12 1.445(3) . ?
C12 C13 1.350(3) . ?
C12 H12A 0.9500 . ?
C13 C14 1.438(3) . ?
C13 H13A 0.9500 . ?
C14 C15 1.410(3) . ?
C14 C19 1.413(3) . ?
C15 C16 1.375(3) . ?
C15 H15A 0.9500 . ?
C16 C17 1.392(3) . ?
C16 H16A 0.9500 . ?
C17 C18 1.378(3) . ?
C17 H17A 0.9500 . ?
C18 C19 1.416(3) . ?
C18 H18A 0.9500 . ?

loop_
_geom_hbond_atom_site_label_D
_geom_hbond_atom_site_label_H
_geom_hbond_atom_site_label_A
_geom_hbond_distance_DH
_geom_hbond_distance_HA
_geom_hbond_distance_DA
_geom_hbond_angle_DHA
_geom_hbond_site_symmetry_A
_geom_hbond_publ_flag
N1 H1N O1 0.91 1.89 2.612(2) 134.8 . yes
N1 H1N O1 0.91 2.16 2.844(2) 130.7 5_656 yes

loop_
_geom_torsion_atom_site_label_1
_geom_torsion_atom_site_label_2
_geom_torsion_atom_site_label_3
_geom_torsion_atom_site_label_4
_geom_torsion
_geom_torsion_site_symmetry_1
_geom_torsion_site_symmetry_2
_geom_torsion_site_symmetry_3
_geom_torsion_site_symmetry_4
_geom_torsion_publ_flag
C6 C1 C2 C3 -0.7(3) . . . . ?
Se1 C1 C2 C3 -178.76(15) . . . . ?
C1 C2 C3 C4 -0.3(3) . . . . ?
C2 C3 C4 C5 0.8(3) . . . . ?
C3 C4 C5 C6 -0.2(3) . . . . ?
C2 C1 C6 C5 1.2(3) . . . . ?
Se1 C1 C6 C5 179.23(15) . . . . ?
C4 C5 C6 C1 -0.7(3) . . . . ?
C9 N1 C8 C7 -107.2(2) . . . . ?
Se1 C7 C8 N1 59.31(18) . . . . ?
C8 N1 C9 C10 175.47(17) . . . . ?
N1 C9 C10 C11 -2.4(3) . . . . ?
N1 C9 C10 C19 -178.37(18) . . . . ?
C9 C10 C11 O1 4.9(3) . . . . ?
C19 C10 C11 O1 -179.11(18) . . . . ?
C9 C10 C11 C12 -173.61(17) . . . . ?
C19 C10 C11 C12 2.4(3) . . . . ?
O1 C11 C12 C13 -179.14(19) . . . . ?
C10 C11 C12 C13 -0.6(3) . . . . ?
C11 C12 C13 C14 -1.1(3) . . . . ?
C12 C13 C14 C15 -179.62(19) . . . . ?
C12 C13 C14 C19 0.9(3) . . . . ?
C19 C14 C15 C16 -0.6(3) . . . . ?
C13 C14 C15 C16 179.94(19) . . . . ?
C14 C15 C16 C17 -0.3(3) . . . . ?
C15 C16 C17 C18 0.7(3) . . . . ?
C16 C17 C18 C19 0.0(3) . . . . ?
C15 C14 C19 C18 1.2(3) . . . . ?
C13 C14 C19 C18 -179.35(17) . . . . ?
C15 C14 C19 C10 -178.58(17) . . . . ?
C13 C14 C19 C10 0.9(3) . . . . ?
C17 C18 C19 C14 -0.9(3) . . . . ?
C17 C18 C19 C10 178.87(19) . . . . ?
C9 C10 C19 C14 173.38(17) . . . . ?
C11 C10 C19 C14 -2.5(3) . . . . ?
C9 C10 C19 C18 -6.4(3) . . . . ?
C11 C10 C19 C18 177.73(18) . . . . ?
